data_4123911
loop_
_publ_author_name
'Filonenko, Georgy A.'
'Aguila, Mae Joanne B.'
'Schulpen, Erik N.'
'van Putten, Robbert'
'Wiecko, Jelena'
'M\"uller, Christian'
'Lefort, Laurent'
'Hensen, Emiel J. M.'
'Pidko, Evgeny A.'

_publ_contact_author
;
   Dr. Evgeny A.Pidko
   Schuit Institute of Catalysis
   Department of Chemical Engineering and Chemistry
   Eindhoven University of Technology
   5600 MB Eindhoven
   The Netherlands
;
_publ_section_title
;
 Bis-N-heterocyclic Carbene Aminopincer Ligands Enable High Activity in
 Ru-Catalyzed Ester Hydrogenation.
;
_journal_issue 24
_journal_name_full 'Journal of the American Chemical Society'
_journal_page_first 7620
_journal_page_last 7623
_journal_paper_doi 10.1021/jacs.5b04237
_journal_volume 137
_journal_year 2015
_chemical_formula_moiety 'C56 H70 Cl3 N10 Ru2, F6 P'
_chemical_formula_sum 'C56 H70 Cl3 F6 N10 P Ru2'
_chemical_formula_weight 1336.68
_space_group_crystal_system orthorhombic
_space_group_IT_number 33
_space_group_name_Hall 'P 2c -2n'
_space_group_name_H-M_alt 'P n a 21'
_symmetry_space_group_name_Hall 'P 2c -2n'
_symmetry_space_group_name_H-M 'P n a 21'
_atom_sites_solution_hydrogens mixed
_audit_creation_date 2015-01-26
_audit_creation_method
;
Olex2 1.2
(compiled 2014.07.22 svn.r2960 for OlexSys, GUI svn.r4862)
;
_cell_angle_alpha 90
_cell_angle_beta 90
_cell_angle_gamma 90
_cell_formula_units_Z 4
_cell_length_a 21.8109(10)
_cell_length_b 16.5511(8)
_cell_length_c 15.7831(7)
_cell_measurement_reflns_used 9891
_cell_measurement_temperature 100
_cell_measurement_theta_max 26.366
_cell_measurement_theta_min 2.270
_cell_volume 5697.6(5)
_computing_cell_refinement 'SAINT v8.34A (Bruker, 2013)'
_computing_data_reduction 'SAINT v8.34A (Bruker, 2013)'
_computing_molecular_graphics 'Olex2 (Dolomanov et al., 2009)'
_computing_publication_material 'Olex2 (Dolomanov et al., 2009)'
_computing_structure_refinement 'ShelXL (Sheldrick, 2008)'
_diffrn_ambient_temperature 99.8
_diffrn_measured_fraction_theta_full 0.999
_diffrn_measured_fraction_theta_max 0.998
_diffrn_measurement_device_type 'Bruker D8 Venture'
_diffrn_radiation_type MoK\a
_diffrn_radiation_wavelength 0.71073
_diffrn_reflns_av_R_equivalents 0.0525
_diffrn_reflns_av_unetI/netI 0.0563
_diffrn_reflns_laue_measured_fraction_full 0.999
_diffrn_reflns_laue_measured_fraction_max 0.998
_diffrn_reflns_limit_h_max 27
_diffrn_reflns_limit_h_min -21
_diffrn_reflns_limit_k_max 20
_diffrn_reflns_limit_k_min -20
_diffrn_reflns_limit_l_max 19
_diffrn_reflns_limit_l_min -16
_diffrn_reflns_number 39421
_diffrn_reflns_point_group_measured_fraction_full 0.999
_diffrn_reflns_point_group_measured_fraction_max 0.999
_diffrn_reflns_theta_full 26.000
_diffrn_reflns_theta_max 26.371
_diffrn_reflns_theta_min 2.236
_exptl_absorpt_coefficient_mu 0.766
_exptl_absorpt_correction_T_max 0.7454
_exptl_absorpt_correction_T_min 0.6654
_exptl_absorpt_correction_type multi-scan
_exptl_absorpt_process_details
;
SADABS-2014/5 (Bruker,2014) was used for absorption correction.
wR2(int) was 0.0935 before and 0.0574 after correction.
The Ratio of minimum to maximum transmission is 0.8927.
The \l/2 correction factor is Not present.
;
_exptl_crystal_colour orange
_exptl_crystal_colour_primary orange
_exptl_crystal_density_diffrn 1.558
_exptl_crystal_description block
_exptl_crystal_F_000 2736
_exptl_crystal_size_max 0.26
_exptl_crystal_size_mid 0.19
_exptl_crystal_size_min 0.14
_refine_diff_density_max 0.797
_refine_diff_density_min -0.585
_refine_diff_density_rms 0.083
_refine_ls_abs_structure_details
;
 Refined as an inversion twin.
;
_refine_ls_abs_structure_Flack 0.57(3)
_refine_ls_extinction_method none
_refine_ls_goodness_of_fit_ref 1.021
_refine_ls_hydrogen_treatment mixed
_refine_ls_matrix_type full
_refine_ls_number_parameters 724
_refine_ls_number_reflns 10945
_refine_ls_number_restraints 1
_refine_ls_restrained_S_all 1.021
_refine_ls_R_factor_all 0.0508
_refine_ls_R_factor_gt 0.0346
_refine_ls_shift/su_max 0.000
_refine_ls_shift/su_mean 0.000
_refine_ls_structure_factor_coef Fsqd
_refine_ls_weighting_details 'w=1/[\s^2^(Fo^2^)+(0.0299P)^2^+1.4181P] where P=(Fo^2^+2Fc^2^)/3'
_refine_ls_weighting_scheme calc
_refine_ls_wR_factor_gt 0.0644
_refine_ls_wR_factor_ref 0.0692
_reflns_Friedel_coverage 0.927
_reflns_friedel_fraction_full 1.000
_reflns_friedel_fraction_max 0.999
_reflns_number_gt 9189
_reflns_number_total 10945
_reflns_threshold_expression 'I > 2\s(I)'
_cod_data_source_file ja5b04237_si_002.cif
_cod_data_source_block gfe288
_cod_database_code 4123911
_shelxl_version_number 2014/6
_shelx_space_group_comment
;
The symmetry employed for this shelxl refinement is uniquely defined
by the following loop, which should always be used as a source of
symmetry information in preference to the above space-group names.
They are only intended as comments.
;
_shelx_estimated_absorpt_t_max 0.900
_shelx_estimated_absorpt_t_min 0.826
_olex2_refinement_description
;
1. Fixed Uiso
 At 1.2 times of:
  All C(H) groups, All C(H,H) groups
 At 1.5 times of:
  All C(H,H,H) groups
2.a Secondary CH2 refined with riding coordinates:
 C1(H1A,H1B), C2(H2A,H2B), C15(H15A,H15B), C16(H16A,H16B), C29(H29A,H29B),
 C30(H30A,H30B), C43(H43A,H43B), C44(H44A,H44B)
2.b Aromatic/amide H refined with riding coordinates:
 C4(H4), C5(H5), C8(H8), C10(H10), C18(H18), C19(H19), C22(H22), C24(H24),
 C32(H32), C33(H33), C36(H36), C38(H38), C46(H46), C47(H47), C50(H50), C52(H52)
2.c Idealised Me refined as rotating group:
 C12(H12A,H12B,H12C), C13(H13A,H13B,H13C), C14(H14A,H14B,H14C), C26(H26A,H26B,
 H26C), C27(H27A,H27B,H27C), C28(H28A,H28B,H28C), C40(H40A,H40B,H40C), C41(H41A,
 H41B,H41C), C42(H42A,H42B,H42C), C54(H54A,H54B,H54C), C55(H55A,H55B,H55C),
 C56(H56A,H56B,H56C)
;
_olex2_submission_special_instructions 'No special instructions were received'

loop_
_space_group_symop_operation_xyz
'x, y, z'
'-x, -y, z+1/2'
'x+1/2, -y+1/2, z'
'-x+1/2, y+1/2, z+1/2'

loop_
_atom_site_label
_atom_site_type_symbol
_atom_site_fract_x
_atom_site_fract_y
_atom_site_fract_z
_atom_site_U_iso_or_equiv
_atom_site_adp_type
_atom_site_occupancy
_atom_site_site_symmetry_order
_atom_site_calc_flag
_atom_site_refinement_flags_posn
Ru1 Ru 0.20259(2) 0.07967(2) 0.47921(2) 0.00913(10) Uani 1 1 d .
Ru2 Ru 0.27371(2) 0.07969(2) 0.29785(2) 0.00925(10) Uani 1 1 d .
Cl1 Cl 0.30256(6) 0.01802(8) 0.42989(8) 0.0109(3) Uani 1 1 d .
Cl2 Cl 0.17003(6) 0.02486(7) 0.34426(8) 0.0104(3) Uani 1 1 d .
Cl3 Cl 0.24077(6) 0.19364(7) 0.39022(9) 0.0106(2) Uani 1 1 d .
N1 N 0.2542(2) 0.1317(3) 0.5812(3) 0.0124(10) Uani 1 1 d .
H1 H 0.281(3) 0.154(4) 0.560(5) 0.04(3) Uiso 1 1 d .
N2 N 0.1145(2) 0.1704(3) 0.5873(3) 0.0126(11) Uani 1 1 d .
N3 N 0.08342(19) 0.1808(3) 0.4586(3) 0.0116(11) Uani 1 1 d .
N4 N 0.2158(2) -0.0332(3) 0.6225(3) 0.0142(11) Uani 1 1 d .
N5 N 0.1241(2) -0.0491(3) 0.5755(3) 0.0147(10) Uani 1 1 d .
N6 N 0.2289(2) 0.1407(3) 0.1939(3) 0.0125(11) Uani 1 1 d .
H6 H 0.202(2) 0.164(3) 0.225(4) 0.009(15) Uiso 1 1 d .
N7 N 0.3707(2) 0.1596(3) 0.1963(3) 0.0129(11) Uani 1 1 d .
N8 N 0.39894(19) 0.1650(3) 0.3269(3) 0.0131(10) Uani 1 1 d .
N9 N 0.2559(2) -0.0295(3) 0.1519(3) 0.0174(11) Uani 1 1 d .
N10 N 0.3442(2) -0.0581(3) 0.2041(3) 0.0145(10) Uani 1 1 d .
C1 C 0.2217(3) 0.1970(3) 0.6264(4) 0.0157(13) Uani 1 1 d .
H1A H 0.2161 0.2438 0.5881 0.019 Uiso 1 1 calc R
H1B H 0.2464 0.2149 0.6756 0.019 Uiso 1 1 calc R
C2 C 0.1596(2) 0.1668(4) 0.6566(3) 0.0148(13) Uani 1 1 d .
H2A H 0.1635 0.1104 0.6768 0.018 Uiso 1 1 calc R
H2B H 0.1453 0.2004 0.7046 0.018 Uiso 1 1 calc R
C3 C 0.1297(2) 0.1449(3) 0.5064(3) 0.0110(12) Uani 1 1 d .
C4 C 0.0638(2) 0.2188(3) 0.5886(4) 0.0155(13) Uani 1 1 d .
H4 H 0.0462 0.2434 0.6372 0.019 Uiso 1 1 calc R
C5 C 0.0436(2) 0.2252(3) 0.5091(4) 0.0164(13) Uani 1 1 d .
H5 H 0.0086 0.2545 0.4906 0.020 Uiso 1 1 calc R
C6 C 0.0845(2) 0.1983(3) 0.3676(4) 0.0127(12) Uani 1 1 d .
C7 C 0.0554(2) 0.1470(3) 0.3113(3) 0.0125(12) Uani 1 1 d .
C8 C 0.0565(2) 0.1693(3) 0.2255(4) 0.0151(13) Uani 1 1 d .
H8 H 0.0382 0.1344 0.1850 0.018 Uiso 1 1 calc R
C9 C 0.0834(2) 0.2403(4) 0.1981(4) 0.0151(13) Uani 1 1 d .
C10 C 0.1097(3) 0.2908(3) 0.2576(4) 0.0172(13) Uani 1 1 d .
H10 H 0.1283 0.3397 0.2392 0.021 Uiso 1 1 calc R
C11 C 0.1100(2) 0.2724(3) 0.3437(4) 0.0135(13) Uani 1 1 d .
C12 C 0.0224(3) 0.0732(3) 0.3397(4) 0.0183(13) Uani 1 1 d .
H12A H 0.0515 0.0356 0.3657 0.027 Uiso 1 1 calc GR
H12B H 0.0028 0.0473 0.2909 0.027 Uiso 1 1 calc GR
H12C H -0.0090 0.0881 0.3813 0.027 Uiso 1 1 calc GR
C13 C 0.0832(3) 0.2629(4) 0.1050(4) 0.0233(14) Uani 1 1 d .
H13A H 0.0628 0.2203 0.0724 0.035 Uiso 1 1 calc GR
H13B H 0.1255 0.2691 0.0851 0.035 Uiso 1 1 calc GR
H13C H 0.0611 0.3140 0.0975 0.035 Uiso 1 1 calc GR
C14 C 0.1351(3) 0.3328(3) 0.4063(4) 0.0173(13) Uani 1 1 d .
H14A H 0.1024 0.3699 0.4236 0.026 Uiso 1 1 calc GR
H14B H 0.1684 0.3635 0.3799 0.026 Uiso 1 1 calc GR
H14C H 0.1508 0.3042 0.4562 0.026 Uiso 1 1 calc GR
C15 C 0.2864(3) 0.0791(4) 0.6438(4) 0.0168(14) Uani 1 1 d .
H15A H 0.2706 0.0918 0.7011 0.020 Uiso 1 1 calc R
H15B H 0.3306 0.0928 0.6432 0.020 Uiso 1 1 calc R
C16 C 0.2796(3) -0.0102(3) 0.6287(4) 0.0146(14) Uani 1 1 d .
H16A H 0.3010 -0.0250 0.5757 0.017 Uiso 1 1 calc R
H16B H 0.2991 -0.0402 0.6759 0.017 Uiso 1 1 calc R
C17 C 0.1781(2) -0.0080(3) 0.5583(4) 0.0125(12) Uani 1 1 d .
C18 C 0.1865(3) -0.0844(4) 0.6788(4) 0.0209(15) Uani 1 1 d .
H18 H 0.2035 -0.1076 0.7286 0.025 Uiso 1 1 calc R
C19 C 0.1291(3) -0.0952(3) 0.6493(4) 0.0234(15) Uani 1 1 d .
H19 H 0.0981 -0.1278 0.6739 0.028 Uiso 1 1 calc R
C20 C 0.0740(3) -0.0646(3) 0.5179(4) 0.0153(13) Uani 1 1 d .
C21 C 0.0158(3) -0.0334(3) 0.5342(4) 0.0195(14) Uani 1 1 d .
C22 C -0.0318(2) -0.0565(3) 0.4806(5) 0.0234(14) Uani 1 1 d .
H22 H -0.0720 -0.0367 0.4911 0.028 Uiso 1 1 calc R
C23 C -0.0221(3) -0.1075(4) 0.4123(4) 0.0264(16) Uani 1 1 d .
C24 C 0.0358(3) -0.1388(4) 0.4000(4) 0.0222(15) Uani 1 1 d .
H24 H 0.0422 -0.1748 0.3540 0.027 Uiso 1 1 calc R
C25 C 0.0850(3) -0.1199(3) 0.4518(4) 0.0182(14) Uani 1 1 d .
C26 C 0.0034(3) 0.0246(3) 0.6052(4) 0.0280(16) Uani 1 1 d .
H26A H 0.0359 0.0201 0.6478 0.042 Uiso 1 1 calc GR
H26B H -0.0362 0.0117 0.6312 0.042 Uiso 1 1 calc GR
H26C H 0.0024 0.0798 0.5829 0.042 Uiso 1 1 calc GR
C27 C -0.0736(3) -0.1271(4) 0.3508(5) 0.042(2) Uani 1 1 d .
H27A H -0.1118 -0.1348 0.3823 0.063 Uiso 1 1 calc GR
H27B H -0.0635 -0.1766 0.3198 0.063 Uiso 1 1 calc GR
H27C H -0.0785 -0.0823 0.3107 0.063 Uiso 1 1 calc GR
C28 C 0.1463(3) -0.1594(3) 0.4396(4) 0.0209(14) Uani 1 1 d .
H28A H 0.1756 -0.1195 0.4181 0.031 Uiso 1 1 calc GR
H28B H 0.1424 -0.2037 0.3987 0.031 Uiso 1 1 calc GR
H28C H 0.1608 -0.1807 0.4939 0.031 Uiso 1 1 calc GR
C29 C 0.2684(2) 0.2007(4) 0.1514(4) 0.0152(13) Uani 1 1 d .
H29A H 0.2765 0.2463 0.1905 0.018 Uiso 1 1 calc R
H29B H 0.2470 0.2224 0.1009 0.018 Uiso 1 1 calc R
C30 C 0.3287(3) 0.1629(4) 0.1247(4) 0.0167(13) Uani 1 1 d .
H30A H 0.3212 0.1075 0.1032 0.020 Uiso 1 1 calc R
H30B H 0.3471 0.1950 0.0784 0.020 Uiso 1 1 calc R
C31 C 0.3519(2) 0.1356(3) 0.2751(3) 0.0107(13) Uani 1 1 d .
C32 C 0.4262(2) 0.1995(3) 0.1979(4) 0.0150(13) Uani 1 1 d .
H32 H 0.4474 0.2214 0.1506 0.018 Uiso 1 1 calc R
C33 C 0.4445(3) 0.2016(3) 0.2790(4) 0.0177(14) Uani 1 1 d .
H33 H 0.4818 0.2240 0.2997 0.021 Uiso 1 1 calc R
C34 C 0.3967(2) 0.1836(3) 0.4170(3) 0.0120(12) Uani 1 1 d .
C35 C 0.4221(2) 0.1314(3) 0.4765(4) 0.0132(12) Uani 1 1 d .
C36 C 0.4224(2) 0.1552(3) 0.5613(4) 0.0158(13) Uani 1 1 d .
H36 H 0.4387 0.1193 0.6026 0.019 Uiso 1 1 calc R
C37 C 0.3997(3) 0.2295(3) 0.5872(4) 0.0155(13) Uani 1 1 d .
C38 C 0.3771(2) 0.2820(3) 0.5255(4) 0.0149(13) Uani 1 1 d .
H38 H 0.3618 0.3333 0.5420 0.018 Uiso 1 1 calc R
C39 C 0.3765(2) 0.2606(3) 0.4397(4) 0.0134(12) Uani 1 1 d .
C40 C 0.4507(3) 0.0521(3) 0.4500(4) 0.0191(14) Uani 1 1 d .
H40A H 0.4292 0.0310 0.4002 0.029 Uiso 1 1 calc GR
H40B H 0.4476 0.0131 0.4965 0.029 Uiso 1 1 calc GR
H40C H 0.4940 0.0607 0.4360 0.029 Uiso 1 1 calc GR
C41 C 0.4001(3) 0.2538(4) 0.6797(4) 0.0246(15) Uani 1 1 d .
H41A H 0.3584 0.2502 0.7025 0.037 Uiso 1 1 calc GR
H41B H 0.4149 0.3095 0.6849 0.037 Uiso 1 1 calc GR
H41C H 0.4272 0.2176 0.7114 0.037 Uiso 1 1 calc GR
C42 C 0.3548(3) 0.3213(3) 0.3751(4) 0.0191(13) Uani 1 1 d .
H42A H 0.3903 0.3484 0.3497 0.029 Uiso 1 1 calc GR
H42B H 0.3285 0.3614 0.4028 0.029 Uiso 1 1 calc GR
H42C H 0.3315 0.2935 0.3307 0.029 Uiso 1 1 calc GR
C43 C 0.1956(3) 0.0923(3) 0.1289(4) 0.0147(14) Uani 1 1 d .
H43A H 0.1527 0.1120 0.1262 0.018 Uiso 1 1 calc R
H43B H 0.2146 0.1029 0.0731 0.018 Uiso 1 1 calc R
C44 C 0.1942(3) 0.0034(4) 0.1425(4) 0.0179(14) Uani 1 1 d .
H44A H 0.1701 -0.0088 0.1941 0.021 Uiso 1 1 calc R
H44B H 0.1737 -0.0228 0.0938 0.021 Uiso 1 1 calc R
C45 C 0.2942(3) -0.0097(3) 0.2186(4) 0.0123(12) Uani 1 1 d .
C46 C 0.2820(3) -0.0848(3) 0.0977(4) 0.0220(14) Uani 1 1 d .
H46 H 0.2644 -0.1054 0.0471 0.026 Uiso 1 1 calc R
C47 C 0.3371(3) -0.1040(3) 0.1299(4) 0.0235(15) Uani 1 1 d .
H47 H 0.3657 -0.1414 0.1069 0.028 Uiso 1 1 calc R
C48 C 0.3933(3) -0.0784(3) 0.2614(4) 0.0163(13) Uani 1 1 d .
C49 C 0.4530(3) -0.0528(4) 0.2436(4) 0.0200(15) Uani 1 1 d .
C50 C 0.4996(2) -0.0765(3) 0.2977(5) 0.0236(13) Uani 1 1 d .
H50 H 0.5404 -0.0595 0.2862 0.028 Uiso 1 1 calc R
C51 C 0.4885(3) -0.1246(3) 0.3686(4) 0.0204(15) Uani 1 1 d .
C52 C 0.4291(3) -0.1527(3) 0.3814(4) 0.0189(14) Uani 1 1 d .
H52 H 0.4214 -0.1878 0.4278 0.023 Uiso 1 1 calc R
C53 C 0.3802(3) -0.1310(3) 0.3284(4) 0.0135(13) Uani 1 1 d .
C54 C 0.4662(3) -0.0016(4) 0.1666(4) 0.0309(16) Uani 1 1 d .
H54A H 0.4669 -0.0359 0.1160 0.046 Uiso 1 1 calc GR
H54B H 0.5061 0.0248 0.1733 0.046 Uiso 1 1 calc GR
H54C H 0.4342 0.0395 0.1605 0.046 Uiso 1 1 calc GR
C55 C 0.5390(3) -0.1446(4) 0.4308(4) 0.0329(17) Uani 1 1 d .
H55A H 0.5777 -0.1517 0.4001 0.049 Uiso 1 1 calc GR
H55B H 0.5288 -0.1947 0.4608 0.049 Uiso 1 1 calc GR
H55C H 0.5432 -0.1005 0.4718 0.049 Uiso 1 1 calc GR
C56 C 0.3174(3) -0.1669(3) 0.3418(4) 0.0238(14) Uani 1 1 d .
H56A H 0.2886 -0.1240 0.3574 0.036 Uiso 1 1 calc GR
H56B H 0.3193 -0.2071 0.3874 0.036 Uiso 1 1 calc GR
H56C H 0.3037 -0.1930 0.2894 0.036 Uiso 1 1 calc GR
P1 P 0.23052(8) -0.42773(9) 0.38929(12) 0.0263(4) Uani 1 1 d .
F1 F 0.17859(17) -0.3819(2) 0.3362(2) 0.0407(10) Uani 1 1 d .
F2 F 0.28074(16) -0.3936(2) 0.3257(2) 0.0362(10) Uani 1 1 d .
F3 F 0.28252(18) -0.4744(2) 0.4419(2) 0.0389(10) Uani 1 1 d .
F4 F 0.17964(18) -0.4616(2) 0.4533(2) 0.0471(11) Uani 1 1 d .
F5 F 0.22202(18) -0.5057(2) 0.3304(2) 0.0403(10) Uani 1 1 d .
F6 F 0.2379(2) -0.3496(2) 0.4479(2) 0.0457(11) Uani 1 1 d .

loop_
_atom_site_aniso_label
_atom_site_aniso_U_11
_atom_site_aniso_U_22
_atom_site_aniso_U_33
_atom_site_aniso_U_23
_atom_site_aniso_U_13
_atom_site_aniso_U_12
Ru1 0.0109(2) 0.0117(2) 0.0048(2) 0.0008(2) -0.00001(19) -0.00013(18)
Ru2 0.0114(2) 0.0113(2) 0.0051(2) -0.0002(2) 0.0000(2) 0.00030(18)
Cl1 0.0139(7) 0.0127(7) 0.0060(7) -0.0004(5) 0.0004(5) 0.0019(5)
Cl2 0.0126(7) 0.0134(7) 0.0051(7) -0.0005(5) 0.0002(5) -0.0015(5)
Cl3 0.0128(6) 0.0122(6) 0.0069(6) 0.0000(6) 0.0022(5) 0.0006(5)
N1 0.015(3) 0.017(3) 0.006(3) 0.002(2) 0.000(2) -0.002(2)
N2 0.015(3) 0.016(3) 0.007(3) -0.003(2) 0.005(2) 0.0006(19)
N3 0.012(2) 0.014(2) 0.008(3) 0.0000(19) -0.0001(19) -0.0011(18)
N4 0.019(3) 0.014(3) 0.010(3) 0.003(2) -0.004(2) 0.000(2)
N5 0.020(3) 0.015(2) 0.008(3) 0.006(2) -0.005(2) -0.004(2)
N6 0.013(3) 0.015(3) 0.010(3) -0.002(2) -0.001(2) 0.000(2)
N7 0.014(3) 0.016(3) 0.009(3) 0.000(2) 0.001(2) 0.001(2)
N8 0.013(2) 0.017(2) 0.009(3) -0.001(2) 0.0009(19) -0.002(2)
N9 0.027(3) 0.016(3) 0.009(3) -0.002(2) -0.001(2) 0.000(2)
N10 0.023(3) 0.014(3) 0.006(2) 0.001(2) 0.001(2) 0.004(2)
C1 0.015(3) 0.017(3) 0.015(3) -0.002(3) -0.004(2) 0.001(2)
C2 0.015(3) 0.025(3) 0.003(3) -0.004(2) -0.002(2) 0.001(2)
C3 0.015(3) 0.011(3) 0.007(3) 0.002(2) -0.002(2) -0.006(2)
C4 0.015(3) 0.017(3) 0.014(3) -0.002(3) 0.004(3) 0.002(2)
C5 0.011(3) 0.024(3) 0.014(3) 0.000(2) 0.002(2) 0.002(3)
C6 0.016(3) 0.013(3) 0.010(3) 0.002(2) -0.004(2) 0.003(2)
C7 0.011(3) 0.017(3) 0.009(3) 0.002(2) 0.004(2) 0.004(2)
C8 0.016(3) 0.017(3) 0.012(3) -0.008(3) -0.003(3) 0.006(3)
C9 0.012(3) 0.022(3) 0.011(3) 0.002(3) 0.003(2) 0.007(2)
C10 0.014(3) 0.016(3) 0.022(4) 0.004(3) 0.001(3) 0.002(2)
C11 0.009(3) 0.017(3) 0.015(3) 0.002(3) -0.003(2) 0.006(2)
C12 0.021(3) 0.019(3) 0.015(3) 0.001(3) -0.004(3) -0.005(2)
C13 0.024(3) 0.027(4) 0.018(4) 0.002(3) 0.001(3) 0.002(3)
C14 0.023(3) 0.013(3) 0.016(3) -0.002(2) 0.001(3) -0.002(2)
C15 0.015(3) 0.030(4) 0.005(3) 0.002(3) -0.003(2) -0.001(3)
C16 0.016(3) 0.018(3) 0.010(3) 0.004(2) -0.002(2) 0.005(2)
C17 0.015(3) 0.013(3) 0.010(3) -0.003(2) -0.001(2) 0.002(2)
C18 0.034(4) 0.017(3) 0.012(4) 0.010(3) -0.004(3) -0.007(3)
C19 0.029(4) 0.026(4) 0.016(3) 0.006(3) -0.004(3) -0.016(3)
C20 0.021(3) 0.013(3) 0.012(3) 0.008(2) -0.001(3) -0.004(2)
C21 0.024(3) 0.017(3) 0.018(4) 0.009(3) 0.004(3) -0.009(3)
C22 0.015(3) 0.026(3) 0.029(4) 0.013(3) -0.001(3) -0.007(2)
C23 0.028(4) 0.027(4) 0.024(4) 0.012(3) -0.007(3) -0.014(3)
C24 0.032(4) 0.020(3) 0.015(4) -0.001(3) -0.004(3) -0.010(3)
C25 0.021(3) 0.019(3) 0.015(3) 0.004(3) 0.001(2) -0.005(3)
C26 0.030(4) 0.024(3) 0.030(4) 0.002(3) 0.014(3) 0.002(3)
C27 0.039(4) 0.036(4) 0.051(5) 0.009(4) -0.025(4) -0.015(3)
C28 0.035(4) 0.009(3) 0.018(3) -0.003(3) 0.001(3) -0.001(3)
C29 0.019(3) 0.019(3) 0.007(3) 0.006(3) -0.006(2) -0.002(2)
C30 0.014(3) 0.023(3) 0.013(3) 0.001(3) 0.001(2) -0.005(2)
C31 0.009(3) 0.010(3) 0.014(3) 0.003(2) 0.002(2) 0.006(2)
C32 0.012(3) 0.020(3) 0.013(3) 0.003(3) 0.006(2) -0.006(3)
C33 0.014(3) 0.022(3) 0.018(4) 0.000(3) 0.002(2) -0.002(2)
C34 0.010(3) 0.017(3) 0.009(3) -0.001(2) 0.002(2) -0.005(2)
C35 0.014(3) 0.011(3) 0.015(3) 0.004(3) -0.002(3) 0.000(2)
C36 0.013(3) 0.021(3) 0.013(3) 0.002(3) -0.005(2) -0.002(2)
C37 0.020(3) 0.016(3) 0.011(3) -0.002(3) 0.001(3) -0.005(2)
C38 0.011(3) 0.016(3) 0.018(3) -0.008(3) 0.000(2) -0.002(2)
C39 0.013(3) 0.014(3) 0.013(3) 0.003(3) -0.001(2) -0.001(2)
C40 0.019(3) 0.022(3) 0.017(3) 0.000(2) -0.006(3) 0.006(3)
C41 0.031(4) 0.030(4) 0.013(3) -0.007(3) 0.002(3) 0.001(3)
C42 0.022(3) 0.018(3) 0.017(3) 0.002(3) 0.000(3) 0.000(2)
C43 0.012(3) 0.020(3) 0.012(3) -0.002(2) -0.006(2) -0.001(2)
C44 0.019(3) 0.027(4) 0.009(3) -0.005(3) -0.005(2) -0.001(3)
C45 0.018(3) 0.012(3) 0.007(3) 0.003(2) 0.000(2) 0.000(2)
C46 0.034(4) 0.017(3) 0.015(3) -0.006(3) 0.001(3) 0.002(3)
C47 0.040(4) 0.020(3) 0.011(3) -0.006(3) 0.003(3) 0.006(3)
C48 0.023(3) 0.014(3) 0.012(3) -0.005(3) -0.002(2) 0.007(3)
C49 0.026(4) 0.015(3) 0.018(4) -0.002(3) 0.010(3) 0.007(3)
C50 0.018(3) 0.021(3) 0.032(4) -0.008(3) 0.008(3) 0.002(3)
C51 0.022(3) 0.014(3) 0.025(4) -0.006(3) -0.001(3) 0.010(3)
C52 0.029(3) 0.016(3) 0.012(3) -0.001(3) 0.008(3) 0.004(3)
C53 0.022(3) 0.009(3) 0.010(3) -0.002(2) 0.002(2) 0.007(2)
C54 0.031(4) 0.025(3) 0.036(4) 0.004(3) 0.019(3) 0.005(3)
C55 0.028(4) 0.035(4) 0.035(4) -0.005(3) -0.006(3) 0.004(3)
C56 0.033(4) 0.021(3) 0.017(3) 0.000(3) 0.001(3) -0.003(3)
P1 0.0387(10) 0.0321(9) 0.0080(7) 0.0012(8) 0.0018(7) -0.0005(8)
F1 0.039(2) 0.069(3) 0.0142(18) 0.009(2) 0.0038(17) 0.015(2)
F2 0.035(2) 0.058(2) 0.016(2) 0.0098(18) -0.0027(16) -0.0132(19)
F3 0.058(3) 0.045(3) 0.013(2) 0.0020(19) -0.0056(18) 0.014(2)
F4 0.064(3) 0.060(3) 0.017(2) 0.0084(19) 0.0222(19) 0.001(2)
F5 0.064(3) 0.039(2) 0.017(2) -0.0055(18) 0.0042(19) -0.016(2)
F6 0.091(3) 0.031(2) 0.015(2) -0.0026(17) -0.010(2) 0.006(2)

loop_
_atom_type_symbol
_atom_type_description
_atom_type_scat_dispersion_real
_atom_type_scat_dispersion_imag
_atom_type_scat_source
C C 0.0033 0.0016 'International Tables Vol C Tables 4.2.6.8 and 6.1.1.4'
H H 0.0000 0.0000 'International Tables Vol C Tables 4.2.6.8 and 6.1.1.4'
Cl Cl 0.1484 0.1585 'International Tables Vol C Tables 4.2.6.8 and 6.1.1.4'
F F 0.0171 0.0103 'International Tables Vol C Tables 4.2.6.8 and 6.1.1.4'
N N 0.0061 0.0033 'International Tables Vol C Tables 4.2.6.8 and 6.1.1.4'
P P 0.1023 0.0942 'International Tables Vol C Tables 4.2.6.8 and 6.1.1.4'
Ru Ru -1.2594 0.8363 'International Tables Vol C Tables 4.2.6.8 and 6.1.1.4'

loop_
_geom_angle_atom_site_label_1
_geom_angle_atom_site_label_2
_geom_angle_atom_site_label_3
_geom_angle
Cl2 Ru1 Cl1 80.27(4)
Cl2 Ru1 Cl3 83.45(5)
Cl3 Ru1 Cl1 81.03(4)
N1 Ru1 Cl1 86.58(14)
N1 Ru1 Cl2 164.68(14)
N1 Ru1 Cl3 86.77(13)
C3 Ru1 Cl1 169.71(15)
C3 Ru1 Cl2 99.21(16)
C3 Ru1 Cl3 88.69(15)
C3 Ru1 N1 92.3(2)
C3 Ru1 C17 92.7(2)
C17 Ru1 Cl1 97.47(16)
C17 Ru1 Cl2 101.55(16)
C17 Ru1 Cl3 174.51(16)
C17 Ru1 N1 87.9(2)
Cl1 Ru2 Cl2 80.31(4)
Cl1 Ru2 Cl3 83.66(5)
Cl3 Ru2 Cl2 81.09(4)
N6 Ru2 Cl1 167.20(14)
N6 Ru2 Cl2 89.03(13)
N6 Ru2 Cl3 87.73(14)
C31 Ru2 Cl1 97.49(15)
C31 Ru2 Cl2 171.04(16)
C31 Ru2 Cl3 90.04(15)
C31 Ru2 N6 91.96(19)
C31 Ru2 C45 92.3(2)
C45 Ru2 Cl1 99.81(16)
C45 Ru2 Cl2 96.61(16)
C45 Ru2 Cl3 175.50(17)
C45 Ru2 N6 88.4(2)
Ru2 Cl1 Ru1 82.53(4)
Ru1 Cl2 Ru2 81.89(4)
Ru2 Cl3 Ru1 81.56(4)
C1 N1 Ru1 113.9(4)
C1 N1 C15 109.4(4)
C15 N1 Ru1 120.7(4)
C3 N2 C2 120.9(4)
C4 N2 C2 123.6(5)
C4 N2 C3 112.7(5)
C3 N3 C6 127.1(4)
C5 N3 C3 111.6(4)
C5 N3 C6 117.9(4)
C17 N4 C16 123.1(5)
C17 N4 C18 112.6(5)
C18 N4 C16 124.3(5)
C17 N5 C19 111.3(5)
C17 N5 C20 127.4(5)
C19 N5 C20 119.2(4)
C29 N6 Ru2 113.3(3)
C29 N6 C43 109.5(4)
C43 N6 Ru2 119.5(3)
C31 N7 C30 121.8(5)
C31 N7 C32 112.7(5)
C32 N7 C30 123.3(5)
C31 N8 C34 128.4(4)
C33 N8 C31 111.0(4)
C33 N8 C34 117.6(4)
C45 N9 C44 123.1(5)
C46 N9 C44 124.6(5)
C46 N9 C45 112.3(5)
C45 N10 C47 111.6(5)
C45 N10 C48 128.5(5)
C47 N10 C48 118.6(5)
N1 C1 C2 109.8(5)
N2 C2 C1 110.4(5)
N2 C3 Ru1 124.1(4)
N2 C3 N3 101.3(4)
N3 C3 Ru1 134.5(4)
C5 C4 N2 107.4(5)
C4 C5 N3 106.9(5)
C7 C6 N3 120.0(5)
C7 C6 C11 123.2(5)
C11 C6 N3 116.4(5)
C6 C7 C8 116.7(5)
C6 C7 C12 122.2(5)
C8 C7 C12 121.0(5)
C9 C8 C7 122.2(5)
C8 C9 C13 120.8(5)
C10 C9 C8 118.5(5)
C10 C9 C13 120.7(5)
C9 C10 C11 122.2(6)
C6 C11 C14 123.2(5)
C10 C11 C6 117.0(5)
C10 C11 C14 119.8(5)
N1 C15 C16 114.9(5)
N4 C16 C15 111.4(5)
N4 C17 Ru1 121.8(4)
N4 C17 N5 102.5(5)
N5 C17 Ru1 135.1(4)
C19 C18 N4 106.8(5)
C18 C19 N5 106.8(5)
C21 C20 N5 120.4(6)
C21 C20 C25 122.2(5)
C25 C20 N5 116.9(5)
C20 C21 C22 117.6(6)
C20 C21 C26 122.7(5)
C22 C21 C26 119.7(6)
C23 C22 C21 121.8(6)
C22 C23 C27 121.0(6)
C24 C23 C22 118.6(6)
C24 C23 C27 120.4(6)
C23 C24 C25 122.8(6)
C20 C25 C28 122.0(5)
C24 C25 C20 116.9(6)
C24 C25 C28 121.1(6)
N6 C29 C30 110.7(5)
N7 C30 C29 110.2(5)
N7 C31 Ru2 124.1(4)
N7 C31 N8 102.2(4)
N8 C31 Ru2 133.7(4)
C33 C32 N7 107.0(5)
C32 C33 N8 107.1(5)
C35 C34 N8 121.0(5)
C35 C34 C39 121.3(5)
C39 C34 N8 117.0(5)
C34 C35 C36 118.4(5)
C34 C35 C40 121.0(5)
C36 C35 C40 120.6(5)
C37 C36 C35 122.0(5)
C36 C37 C38 118.2(5)
C36 C37 C41 121.2(5)
C38 C37 C41 120.6(5)
C37 C38 C39 121.4(5)
C34 C39 C38 118.5(5)
C34 C39 C42 122.2(5)
C38 C39 C42 119.3(5)
C44 C43 N6 116.2(5)
N9 C44 C43 111.5(5)
N9 C45 Ru2 121.3(4)
N10 C45 Ru2 135.9(4)
N10 C45 N9 102.4(5)
C47 C46 N9 107.1(6)
C46 C47 N10 106.5(5)
C49 C48 N10 119.8(5)
C49 C48 C53 122.1(5)
C53 C48 N10 117.8(5)
C48 C49 C54 120.6(6)
C50 C49 C48 118.4(6)
C50 C49 C54 121.0(6)
C49 C50 C51 121.8(5)
C50 C51 C55 121.2(5)
C52 C51 C50 118.1(5)
C52 C51 C55 120.7(6)
C51 C52 C53 122.4(6)
C48 C53 C52 117.0(5)
C48 C53 C56 122.5(5)
C52 C53 C56 120.4(5)
F1 P1 F3 179.4(2)
F1 P1 F4 90.3(2)
F1 P1 F5 89.8(2)
F2 P1 F1 89.3(2)
F2 P1 F3 90.7(2)
F2 P1 F4 179.6(3)
F2 P1 F5 90.0(2)
F2 P1 F6 90.4(2)
F4 P1 F3 89.7(2)
F5 P1 F3 89.7(2)
F5 P1 F4 90.2(2)
F6 P1 F1 89.5(2)
F6 P1 F3 91.1(2)
F6 P1 F4 89.3(2)
F6 P1 F5 179.1(3)

loop_
_geom_bond_atom_site_label_1
_geom_bond_atom_site_label_2
_geom_bond_distance
Ru1 Cl1 2.5301(13)
Ru1 Cl2 2.4216(13)
Ru1 Cl3 2.4948(13)
Ru1 N1 2.144(5)
Ru1 C3 1.969(5)
Ru1 C17 1.988(6)
Ru2 Cl1 2.4044(14)
Ru2 Cl2 2.5444(13)
Ru2 Cl3 2.4898(13)
Ru2 N6 2.161(5)
Ru2 C31 1.974(5)
Ru2 C45 1.988(5)
N1 C1 1.476(7)
N1 C15 1.493(8)
N2 C2 1.472(7)
N2 C3 1.385(7)
N2 C4 1.365(7)
N3 C3 1.392(7)
N3 C5 1.389(7)
N3 C6 1.466(7)
N4 C16 1.446(7)
N4 C17 1.370(7)
N4 C18 1.384(7)
N5 C17 1.387(7)
N5 C19 1.397(7)
N5 C20 1.444(7)
N6 C29 1.477(7)
N6 C43 1.490(7)
N7 C30 1.457(7)
N7 C31 1.368(7)
N7 C32 1.378(7)
N8 C31 1.399(7)
N8 C33 1.389(7)
N8 C34 1.455(7)
N9 C44 1.458(7)
N9 C45 1.383(7)
N9 C46 1.376(7)
N10 C45 1.372(7)
N10 C47 1.405(7)
N10 C48 1.442(7)
C1 C2 1.521(8)
C4 C5 1.335(8)
C6 C7 1.384(7)
C6 C11 1.399(8)
C7 C8 1.404(8)
C7 C12 1.486(7)
C8 C9 1.383(8)
C9 C10 1.383(8)
C9 C13 1.516(8)
C10 C11 1.392(7)
C11 C14 1.508(8)
C15 C16 1.505(8)
C18 C19 1.347(8)
C20 C21 1.394(8)
C20 C25 1.409(8)
C21 C22 1.394(8)
C21 C26 1.499(8)
C22 C23 1.384(9)
C23 C24 1.379(9)
C23 C27 1.519(9)
C24 C25 1.384(8)
C25 C28 1.500(8)
C29 C30 1.516(8)
C32 C33 1.341(8)
C34 C35 1.391(8)
C34 C39 1.396(7)
C35 C36 1.395(8)
C35 C40 1.513(7)
C36 C37 1.387(8)
C37 C38 1.396(8)
C37 C41 1.514(8)
C38 C39 1.399(7)
C39 C42 1.507(7)
C43 C44 1.487(8)
C46 C47 1.342(8)
C48 C49 1.397(8)
C48 C53 1.399(8)
C49 C50 1.384(9)
C49 C54 1.509(9)
C50 C51 1.395(9)
C51 C52 1.390(8)
C51 C55 1.513(9)
C52 C53 1.402(8)
C53 C56 1.508(8)
P1 F1 1.600(4)
P1 F2 1.590(4)
P1 F3 1.605(4)
P1 F4 1.602(4)
P1 F5 1.601(4)
P1 F6 1.598(4)

loop_
_geom_torsion_atom_site_label_1
_geom_torsion_atom_site_label_2
_geom_torsion_atom_site_label_3
_geom_torsion_atom_site_label_4
_geom_torsion
Ru1 N1 C1 C2 54.3(5)
Ru1 N1 C15 C16 0.3(7)
Ru2 N6 C29 C30 53.3(5)
Ru2 N6 C43 C44 1.8(7)
N1 C1 C2 N2 -81.7(6)
N1 C15 C16 N4 -53.9(7)
N2 C4 C5 N3 -1.0(6)
N3 C6 C7 C8 177.8(5)
N3 C6 C7 C12 -0.1(8)
N3 C6 C11 C10 -178.3(5)
N3 C6 C11 C14 -0.3(8)
N4 C18 C19 N5 -0.8(7)
N5 C20 C21 C22 -174.3(5)
N5 C20 C21 C26 7.1(8)
N5 C20 C25 C24 175.9(5)
N5 C20 C25 C28 -1.9(8)
N6 C29 C30 N7 -81.4(6)
N6 C43 C44 N9 -54.8(7)
N7 C32 C33 N8 -1.9(6)
N8 C34 C35 C36 175.5(5)
N8 C34 C35 C40 -2.3(8)
N8 C34 C39 C38 -176.5(5)
N8 C34 C39 C42 2.9(8)
N9 C46 C47 N10 -0.9(7)
N10 C48 C49 C50 -177.0(5)
N10 C48 C49 C54 2.2(8)
N10 C48 C53 C52 177.5(5)
N10 C48 C53 C56 0.4(8)
C1 N1 C15 C16 135.4(5)
C2 N2 C3 Ru1 14.8(7)
C2 N2 C3 N3 -162.6(4)
C2 N2 C4 C5 162.3(5)
C3 N2 C2 C1 43.7(7)
C3 N2 C4 C5 1.3(6)
C3 N3 C5 C4 0.4(6)
C3 N3 C6 C7 99.8(6)
C3 N3 C6 C11 -87.1(7)
C4 N2 C2 C1 -115.8(6)
C4 N2 C3 Ru1 176.3(4)
C4 N2 C3 N3 -1.0(6)
C5 N3 C3 Ru1 -176.5(4)
C5 N3 C3 N2 0.4(5)
C5 N3 C6 C7 -103.0(6)
C5 N3 C6 C11 70.2(6)
C6 N3 C3 Ru1 -18.1(8)
C6 N3 C3 N2 158.8(5)
C6 N3 C5 C4 -160.2(5)
C6 C7 C8 C9 -2.2(8)
C7 C6 C11 C10 -5.4(8)
C7 C6 C11 C14 172.6(5)
C7 C8 C9 C10 -0.3(8)
C7 C8 C9 C13 -179.3(5)
C8 C9 C10 C11 0.1(9)
C9 C10 C11 C6 2.6(9)
C9 C10 C11 C14 -175.4(5)
C11 C6 C7 C8 5.1(8)
C11 C6 C7 C12 -172.7(5)
C12 C7 C8 C9 175.7(5)
C13 C9 C10 C11 179.0(5)
C15 N1 C1 C2 -84.0(6)
C16 N4 C17 Ru1 -12.0(7)
C16 N4 C17 N5 176.0(5)
C16 N4 C18 C19 -176.3(5)
C17 N4 C16 C15 65.6(7)
C17 N4 C18 C19 2.1(7)
C17 N5 C19 C18 -0.7(7)
C17 N5 C20 C21 -117.9(6)
C17 N5 C20 C25 69.8(7)
C18 N4 C16 C15 -116.2(6)
C18 N4 C17 Ru1 169.6(4)
C18 N4 C17 N5 -2.4(6)
C19 N5 C17 Ru1 -168.4(4)
C19 N5 C17 N4 1.9(6)
C19 N5 C20 C21 80.3(7)
C19 N5 C20 C25 -92.0(7)
C20 N5 C17 Ru1 28.6(9)
C20 N5 C17 N4 -161.1(5)
C20 N5 C19 C18 163.9(5)
C20 C21 C22 C23 -1.1(8)
C21 C20 C25 C24 3.8(8)
C21 C20 C25 C28 -174.0(5)
C21 C22 C23 C24 3.0(9)
C21 C22 C23 C27 -175.5(6)
C22 C23 C24 C25 -1.5(9)
C23 C24 C25 C20 -1.8(9)
C23 C24 C25 C28 176.1(6)
C25 C20 C21 C22 -2.4(8)
C25 C20 C21 C26 179.0(5)
C26 C21 C22 C23 177.6(5)
C27 C23 C24 C25 177.0(6)
C29 N6 C43 C44 134.8(5)
C30 N7 C31 Ru2 14.5(7)
C30 N7 C31 N8 -162.3(5)
C30 N7 C32 C33 163.7(5)
C31 N7 C30 C29 44.0(7)
C31 N7 C32 C33 0.3(7)
C31 N8 C33 C32 2.9(6)
C31 N8 C34 C35 102.9(6)
C31 N8 C34 C39 -86.2(7)
C32 N7 C30 C29 -117.9(6)
C32 N7 C31 Ru2 178.1(4)
C32 N7 C31 N8 1.4(6)
C33 N8 C31 Ru2 -178.8(4)
C33 N8 C31 N7 -2.5(6)
C33 N8 C34 C35 -98.7(6)
C33 N8 C34 C39 72.1(6)
C34 N8 C31 Ru2 -19.3(8)
C34 N8 C31 N7 156.9(5)
C34 N8 C33 C32 -159.1(5)
C34 C35 C36 C37 -1.5(8)
C35 C34 C39 C38 -5.7(8)
C35 C34 C39 C42 173.7(5)
C35 C36 C37 C38 -1.3(8)
C35 C36 C37 C41 179.6(5)
C36 C37 C38 C39 0.7(8)
C37 C38 C39 C34 2.7(8)
C37 C38 C39 C42 -176.7(5)
C39 C34 C35 C36 5.1(8)
C39 C34 C35 C40 -172.7(5)
C40 C35 C36 C37 176.3(5)
C41 C37 C38 C39 179.8(5)
C43 N6 C29 C30 -82.9(6)
C44 N9 C45 Ru2 -10.3(7)
C44 N9 C45 N10 176.2(5)
C44 N9 C46 C47 -176.3(5)
C45 N9 C44 C43 64.5(7)
C45 N9 C46 C47 2.0(7)
C45 N10 C47 C46 -0.5(7)
C45 N10 C48 C49 -115.1(6)
C45 N10 C48 C53 71.9(7)
C46 N9 C44 C43 -117.3(6)
C46 N9 C45 Ru2 171.3(4)
C46 N9 C45 N10 -2.2(6)
C47 N10 C45 Ru2 -170.4(5)
C47 N10 C45 N9 1.6(6)
C47 N10 C48 C49 79.5(7)
C47 N10 C48 C53 -93.5(6)
C48 N10 C45 Ru2 23.3(9)
C48 N10 C45 N9 -164.7(5)
C48 N10 C47 C46 167.3(5)
C48 C49 C50 C51 0.0(9)
C49 C48 C53 C52 4.7(8)
C49 C48 C53 C56 -172.4(5)
C49 C50 C51 C52 3.7(9)
C49 C50 C51 C55 -175.2(6)
C50 C51 C52 C53 -3.2(8)
C51 C52 C53 C48 -0.8(8)
C51 C52 C53 C56 176.4(5)
C53 C48 C49 C50 -4.3(8)
C53 C48 C49 C54 174.9(5)
C54 C49 C50 C51 -179.2(6)
C55 C51 C52 C53 175.7(5)
